data_4322712
loop_
_publ_author_name
'James D. Martin'
'Brian R. Leafblad'
'Roger M. Sullivan'
'Paul D. Boyle'

_publ_contact_author
;
James D. Martin
Department of Chemistry
North Carolina State University
Raleigh, NC 27695
;
_publ_contact_author_email jdmartin@ncsu.edu
_publ_contact_author_fax (919)515-5079
_publ_contact_author_phone (919)515-3402
_publ_section_title
;
 \a- and \b-CuAlCl4: Framework Construction Using Corner-Shared
 Tetrahedral Metal-Halide Building Blocks
;
_journal_name_full 'Inorganic Chemistry'
_journal_page_first 1341
_journal_page_last 1346
_journal_paper_doi 10.1021/ic971148v
_journal_volume 37
_journal_year 1998
_chemical_formula_moiety 'Cu Al Br4 '
_chemical_formula_sum 'Al Br4 Cu'
_chemical_formula_weight 410.14
_chemical_name_systematic ?
_space_group_IT_number 112
_symmetry_cell_setting tetragonal
_symmetry_space_group_name_Hall 'P -4 2c'
_symmetry_space_group_name_H-M 'P -4 2 c'
_cell_angle_alpha 90.0
_cell_angle_beta 90.0
_cell_angle_gamma 90.0
_cell_formula_units_Z 2
_cell_length_a 5.73210(20)
_cell_length_b 5.73210(20)
_cell_length_c 10.6046(8)
_cell_measurement_reflns_used 24
_cell_measurement_temperature 293
_cell_measurement_theta_max 19.00
_cell_measurement_theta_min 15.50
_cell_volume 348.44(3)
_computing_data_reduction 'NRCVAX DATRD2'
_computing_molecular_graphics NRCVAX
_computing_publication_material 'NRCVAX TABLES Jan 94 Version'
_computing_structure_refinement 'NRCVAX LSTSQ'
_computing_structure_solution 'CuAlCl4 as starting coordinates'
_diffrn_ambient_temperature 293
_diffrn_measurement_device 'Nonius CAD-4    '
_diffrn_measurement_method 'Theta/2theta scan b/P/b '
_diffrn_radiation_monochromator graphite
_diffrn_radiation_source 'xray tube'
_diffrn_radiation_type 'Molybdenum K\a'
_diffrn_radiation_wavelength .71073
_diffrn_reflns_av_R_equivalents .070
_diffrn_reflns_limit_h_max 8
_diffrn_reflns_limit_h_min 0
_diffrn_reflns_limit_k_max 5
_diffrn_reflns_limit_k_min 0
_diffrn_reflns_limit_l_max 14
_diffrn_reflns_limit_l_min 0
_diffrn_reflns_number 3481
_diffrn_reflns_theta_max 30.00
_diffrn_reflns_theta_min 0.00
_diffrn_standards_decay_% 3.5
_diffrn_standards_interval_time 80
_diffrn_standards_number 3
_exptl_absorpt_coefficient_mu 25.87
_exptl_absorpt_correction_T_max .9824
_exptl_absorpt_correction_T_min .3854
_exptl_absorpt_correction_type empirical
_exptl_crystal_density_diffrn 3.909
_exptl_crystal_F_000 362.40
_exptl_crystal_size_max .35
_exptl_crystal_size_mid .40
_exptl_crystal_size_min .25
_refine_diff_density_max 1.34
_refine_diff_density_min -1.85
_refine_ls_abs_structure_Rogers .920(113)
_refine_ls_extinction_coef 0.023(2)
_refine_ls_extinction_method Larson
_refine_ls_goodness_of_fit_obs 1.57
_refine_ls_matrix_type full
_refine_ls_number_parameters 17
_refine_ls_number_reflns 425
_refine_ls_R_factor_all .046
_refine_ls_R_factor_obs .046
_refine_ls_shift/esd_max .000
_refine_ls_structure_factor_coef F
_refine_ls_weighting_details 'w = 1/(\s^2^(F)+ .0005F^2^)'
_refine_ls_weighting_scheme calc
_refine_ls_wR_factor_all .047
_refine_ls_wR_factor_obs .047
_reflns_number_observed 425
_reflns_number_total 507
_reflns_observed_criterion 'Inet > 1.5\s(Inet)'
_cod_data_source_file ic971148v_1.cif
_cod_data_source_block jdm9502
_cod_depositor_comments
;
The following automatic conversions were performed:

'_refine_ls_weighting_scheme' value '1/(\s^2^(F)+ .0005F^2^)' was
changed to 'calc'. New tag '_refine_ls_weighting_details' was
created. The value of the new tag was set to 'w = 1/(\s^2^(F)+
.0005F^2^)'.

Automatic conversion script
Id: cif_fix_values 3143 2015-03-26 13:38:13Z robertas 
;
_cod_original_formula_sum 'Cu Al Br4 '
_cod_database_code 4322712

loop_
_symmetry_equiv_pos_as_xyz
x,y,z
y,-x,-z
-x,-y,z
-y,x,-z
-x,y,1/2-z
-y,-x,1/2+z
x,-y,1/2-z
y,x,1/2+z

loop_
_atom_site_aniso_label
_atom_site_aniso_U_11
_atom_site_aniso_U_22
_atom_site_aniso_U_33
_atom_site_aniso_U_12
_atom_site_aniso_U_13
_atom_site_aniso_U_23
_atom_site_aniso_type_symbol
Cu .0335(8) .0335 .0379(10) .00000 .00000 .00000 Cu
Al .0180(21) .0205(21) .0163(16) .00000 .00000 .00000 Al
Br .0203(4) .0281(5) .0295(4) .00064(24) -.00328(24) -.0110(3) Br

loop_
_atom_site_label
_atom_site_fract_x
_atom_site_fract_y
_atom_site_fract_z
_atom_site_U_iso_or_equiv
_atom_site_thermal_displace_type
_atom_site_calc_flag
_atom_site_refinement_flags
_atom_site_type_symbol
Cu .50000 .50000 .50000 .0350(7) Uij ? S Cu
Al .50000 .00000 .25000 .0183(19) Uij ? S Al
Br .74091(11) .22883(12) .37257(5) .0260(4) Uij ? . Br

loop_
_atom_type_symbol
_atom_type_description
_atom_type_scat_dispersion_real
_atom_type_scat_dispersion_imag
_atom_type_scat_source
Cu ? .263 1.266 'International Tables Vol. IV Table 2.2B'
Al ? .056 .052 'International Tables Vol. IV Table 2.2B'
Br ? -.374 2.456 'International Tables Vol. IV Table 2.2B'

loop_
_geom_angle_atom_site_label_1
_geom_angle_atom_site_label_2
_geom_angle_atom_site_label_3
_geom_angle
_geom_angle_site_symmetry_1
_geom_angle_site_symmetry_2
_geom_angle_site_symmetry_3
_geom_angle_publ_flag
Br Cu Bra 107.275(21) ? ? ? ?
Br Cu Brb 113.959(19) ? ? ? ?
Br Cu Brc 107.275(20) ? ? ? ?
Bra Cu Brb 107.275(20) ? ? ? ?
Bra Cu Brc 113.959(19) ? ? ? ?
Brb Cu Brc 107.275(21) ? ? ? ?
Br Al Brd 111.374(21) ? ? ? ?
Br Al Bre 110.662(25) ? ? ? ?
Br Al Brf 106.421(23) ? ? ? ?
Brd Al Bre 106.421(23) ? ? ? ?
Brd Al Brf 110.662(25) ? ? ? ?
Bre Al Brf 111.374(21) ? ? ? ?

loop_
_geom_bond_atom_site_label_1
_geom_bond_atom_site_label_2
_geom_bond_distance
_geom_bond_site_symmetry_1
_geom_bond_site_symmetry_2
_geom_bond_publ_flag
Cu Br 2.4797(6) ? ? ?
Cu Bra 2.4797(7) ? ? ?
Cu Brb 2.4797(6) ? ? ?
Cu Brc 2.4797(7) ? ? ?
Al Br 2.3059(6) ? ? ?
Al Brd 2.3059(6) ? ? ?
Al Bre 2.3059(6) ? ? ?

loop_
_geom_contact_atom_site_label_1
_geom_contact_atom_site_label_2
_geom_contact_distance
_geom_contact_site_symmetry_1
_geom_contact_site_symmetry_2
_geom_contact_publ_flag
? ? ? ? ? ?
